data_4072603
loop_
_publ_author_name
'Gerlach, Daniela'
'Brendler, Erica'
'Heine, Thomas'
'Wagler, J\"org'

_publ_contact_author
;Wagler, J\"org 
 Institut f\"ur Anorganische Chemie  
 Technische Universit\"at Bergakademie Freiberg
 Leipziger Str. 29 
 09596 Freiberg 
 Bundesrepublik Deutschland
;
_publ_section_title
;
 Dianion of Pyrrole-2-N-(o-hydroxyphenyl)carbaldimine as an Interesting
 Tridentate (ONN) Ligand System in Hypercoordinate Silicon Complexes
;
_journal_issue 1
_journal_name_full Organometallics
_journal_page_first 234
_journal_paper_doi 10.1021/om060869b
_journal_volume 26
_journal_year 2007
_chemical_formula_moiety 'C14 H14 N2 O Si'
_chemical_formula_sum 'C14 H14 N2 O Si'
_chemical_formula_weight 254.36
_chemical_name_systematic
; 
 Pyrrole-2-N-(o-oxyphenyl)-carbaldiminato-silacyclobutane
;
_space_group_IT_number 4
_symmetry_cell_setting monoclinic
_symmetry_space_group_name_Hall 'P 2yb'
_symmetry_space_group_name_H-M 'P 1 21 1'
_atom_sites_solution_hydrogens geom
_atom_sites_solution_primary direct
_atom_sites_solution_secondary difmap
_audit_creation_method SHELXL-97
_cell_angle_alpha 90.00
_cell_angle_beta 90.328(3)
_cell_angle_gamma 90.00
_cell_formula_units_Z 4
_cell_length_a 5.9727(5)
_cell_length_b 25.413(3)
_cell_length_c 8.2155(8)
_cell_measurement_reflns_used 5973
_cell_measurement_temperature 296(2)
_cell_measurement_theta_max 30.11
_cell_measurement_theta_min 2.61
_cell_volume 1247.0(2)
_computing_cell_refinement 'Bruker SMART'
_computing_data_collection 'Bruker SMART'
_computing_data_reduction 'Bruker SAINT'
_computing_molecular_graphics 'ORTEP32 (Farugia)'
_computing_publication_material 'Ciftab (Sheldrick)'
_computing_structure_refinement 'SHELXL-97 (Sheldrick, 1997)'
_computing_structure_solution 'SHELXS-97 (Sheldrick, 1990)'
_diffrn_ambient_temperature 296(2)
_diffrn_measured_fraction_theta_full 0.998
_diffrn_measured_fraction_theta_max 0.998
_diffrn_measurement_device_type 'CCD area detector'
_diffrn_measurement_method 'phi and omega scans`'
_diffrn_radiation_monochromator graphite
_diffrn_radiation_source 'fine-focus sealed tube'
_diffrn_radiation_type MoK\a
_diffrn_radiation_wavelength 0.71073
_diffrn_reflns_av_R_equivalents 0.0204
_diffrn_reflns_av_sigmaI/netI 0.0314
_diffrn_reflns_limit_h_max 7
_diffrn_reflns_limit_h_min -8
_diffrn_reflns_limit_k_max 35
_diffrn_reflns_limit_k_min -35
_diffrn_reflns_limit_l_max 11
_diffrn_reflns_limit_l_min -11
_diffrn_reflns_number 14606
_diffrn_reflns_theta_full 29.99
_diffrn_reflns_theta_max 29.99
_diffrn_reflns_theta_min 2.95
_exptl_absorpt_coefficient_mu 0.177
_exptl_absorpt_correction_type none
_exptl_crystal_colour yellow
_exptl_crystal_density_diffrn 1.355
_exptl_crystal_density_method 'not measured'
_exptl_crystal_description piece
_exptl_crystal_F_000 536
_exptl_crystal_size_max 0.50
_exptl_crystal_size_mid 0.20
_exptl_crystal_size_min 0.12
_refine_diff_density_max 0.232
_refine_diff_density_min -0.185
_refine_diff_density_rms 0.034
_refine_ls_abs_structure_details 'Flack H D (1983), Acta Cryst. A39, 876-881'
_refine_ls_abs_structure_Flack 0.01(7)
_refine_ls_extinction_method none
_refine_ls_goodness_of_fit_ref 1.021
_refine_ls_hydrogen_treatment constr
_refine_ls_matrix_type full
_refine_ls_number_parameters 325
_refine_ls_number_reflns 7168
_refine_ls_number_restraints 1
_refine_ls_restrained_S_all 1.021
_refine_ls_R_factor_all 0.0471
_refine_ls_R_factor_gt 0.0361
_refine_ls_shift/su_max 0.001
_refine_ls_shift/su_mean 0.000
_refine_ls_structure_factor_coef Fsqd
_refine_ls_weighting_details 'calc w=1/[\s^2^(Fo^2^)+(0.0510P)^2^+0.0311P] where P=(Fo^2^+2Fc^2^)/3'
_refine_ls_weighting_scheme calc
_refine_ls_wR_factor_gt 0.0867
_refine_ls_wR_factor_ref 0.0916
_reflns_number_gt 6053
_reflns_number_total 7168
_reflns_threshold_expression >2sigma(I)
_cod_data_source_file om060869bsi20061113_084943.cif
_cod_data_source_block compound_2_monoclinic
_cod_original_sg_symbol_Hall P2yb
_cod_original_sg_symbol_H-M P21
_cod_database_code 4072603

loop_
_symmetry_equiv_pos_as_xyz
'x, y, z'
'-x, y+1/2, -z'

loop_
_atom_site_label
_atom_site_type_symbol
_atom_site_fract_x
_atom_site_fract_y
_atom_site_fract_z
_atom_site_U_iso_or_equiv
_atom_site_adp_type
_atom_site_occupancy
_atom_site_symmetry_multiplicity
_atom_site_calc_flag
_atom_site_refinement_flags
Si1 Si 0.51367(7) 0.821782(17) 0.85605(5) 0.03649(10) Uani 1 1 d .
O1 O 0.63062(18) 0.76249(5) 0.91729(15) 0.0433(3) Uani 1 1 d .
N1 N 0.4209(3) 0.85616(6) 0.66946(18) 0.0442(3) Uani 1 1 d .
N2 N 0.2675(2) 0.77631(5) 0.78596(16) 0.0362(3) Uani 1 1 d .
C1 C 0.4837(4) 0.90059(8) 0.5893(3) 0.0606(5) Uani 1 1 d .
H1 H 0.6142 0.9194 0.6102 0.073 Uiso 1 1 calc R
C2 C 0.3272(4) 0.91363(10) 0.4734(3) 0.0697(6) Uani 1 1 d .
H2 H 0.3331 0.9422 0.4029 0.084 Uiso 1 1 calc R
C3 C 0.1585(4) 0.87615(8) 0.4811(3) 0.0584(5) Uani 1 1 d .
H3 H 0.0301 0.8749 0.4167 0.070 Uiso 1 1 calc R
C4 C 0.2180(3) 0.84090(7) 0.6034(2) 0.0434(4) Uani 1 1 d .
C5 C 0.1380(3) 0.79384(7) 0.6709(2) 0.0406(4) Uani 1 1 d .
H5 H 0.0072 0.7772 0.6371 0.049 Uiso 1 1 calc R
C6 C 0.2744(3) 0.72774(7) 0.86533(19) 0.0362(3) Uani 1 1 d .
C7 C 0.1152(3) 0.68841(7) 0.8740(2) 0.0445(4) Uani 1 1 d .
H7 H -0.0220 0.6918 0.8209 0.053 Uiso 1 1 calc R
C8 C 0.1654(4) 0.64384(8) 0.9637(2) 0.0512(4) Uani 1 1 d .
H8 H 0.0608 0.6169 0.9714 0.061 Uiso 1 1 calc R
C9 C 0.3708(3) 0.63904(7) 1.0425(2) 0.0488(4) Uani 1 1 d .
H9 H 0.4008 0.6091 1.1037 0.059 Uiso 1 1 calc R
C10 C 0.5311(3) 0.67791(7) 1.0316(2) 0.0447(4) Uani 1 1 d .
H10 H 0.6681 0.6743 1.0847 0.054 Uiso 1 1 calc R
C11 C 0.4852(3) 0.72227(6) 0.9406(2) 0.0368(3) Uani 1 1 d .
C12 C 0.7650(3) 0.86381(8) 0.9088(2) 0.0519(5) Uani 1 1 d .
H12A H 0.8860 0.8447 0.9615 0.062 Uiso 1 1 calc R
H12B H 0.8197 0.8849 0.8189 0.062 Uiso 1 1 calc R
C13 C 0.6132(4) 0.89387(11) 1.0266(4) 0.0833(9) Uani 1 1 d .
H13A H 0.5774 0.9286 0.9852 0.100 Uiso 1 1 calc R
H13B H 0.6827 0.8972 1.1331 0.100 Uiso 1 1 calc R
C14 C 0.4021(3) 0.85860(8) 1.0337(3) 0.0512(4) Uani 1 1 d .
H14A H 0.2634 0.8772 1.0114 0.061 Uiso 1 1 calc R
H14B H 0.3911 0.8378 1.1322 0.061 Uiso 1 1 calc R
Si2 Si 1.02078(7) 0.582239(18) 0.48607(5) 0.03735(11) Uani 1 1 d .
O2 O 1.12935(19) 0.64191(5) 0.42348(16) 0.0454(3) Uani 1 1 d .
N3 N 0.9449(3) 0.54897(6) 0.67716(17) 0.0429(3) Uani 1 1 d .
N4 N 0.7718(2) 0.62653(5) 0.55801(16) 0.0367(3) Uani 1 1 d .
C15 C 1.0234(4) 0.50719(8) 0.7636(3) 0.0559(5) Uani 1 1 d .
H15 H 1.1578 0.4900 0.7432 0.067 Uiso 1 1 calc R
C16 C 0.8778(4) 0.49392(8) 0.8845(3) 0.0646(6) Uani 1 1 d .
H16 H 0.8955 0.4670 0.9600 0.078 Uiso 1 1 calc R
C17 C 0.6956(4) 0.52894(9) 0.8727(2) 0.0583(5) Uani 1 1 d .
H17 H 0.5695 0.5295 0.9386 0.070 Uiso 1 1 calc R
C18 C 0.7405(3) 0.56223(7) 0.7448(2) 0.0431(4) Uani 1 1 d .
C19 C 0.6497(3) 0.60847(7) 0.6740(2) 0.0415(4) Uani 1 1 d .
H19 H 0.5168 0.6240 0.7076 0.050 Uiso 1 1 calc R
C20 C 0.7721(3) 0.67493(7) 0.47829(19) 0.0371(3) Uani 1 1 d .
C21 C 0.6101(3) 0.71368(7) 0.4715(2) 0.0450(4) Uani 1 1 d .
H21 H 0.4746 0.7095 0.5253 0.054 Uiso 1 1 calc R
C22 C 0.6538(4) 0.75894(8) 0.3825(2) 0.0531(5) Uani 1 1 d .
H22 H 0.5474 0.7856 0.3768 0.064 Uiso 1 1 calc R
C23 C 0.8556(4) 0.76444(8) 0.3022(2) 0.0525(5) Uani 1 1 d .
H23 H 0.8810 0.7946 0.2408 0.063 Uiso 1 1 calc R
C24 C 1.0203(3) 0.72632(7) 0.3109(2) 0.0467(4) Uani 1 1 d .
H24 H 1.1556 0.7307 0.2571 0.056 Uiso 1 1 calc R
C25 C 0.9793(3) 0.68160(7) 0.4015(2) 0.0393(3) Uani 1 1 d .
C26 C 1.2725(3) 0.54089(8) 0.4281(3) 0.0520(4) Uani 1 1 d .
H26A H 1.3923 0.5607 0.3774 0.062 Uiso 1 1 calc R
H26B H 1.3290 0.5188 0.5153 0.062 Uiso 1 1 calc R
C27 C 1.1187(4) 0.51228(11) 0.3072(4) 0.0768(8) Uani 1 1 d .
H27A H 1.0921 0.4763 0.3413 0.092 Uiso 1 1 calc R
H27B H 1.1827 0.5121 0.1989 0.092 Uiso 1 1 calc R
C28 C 0.9008(3) 0.54472(8) 0.3110(2) 0.0454(4) Uani 1 1 d .
H28A H 0.7688 0.5243 0.3380 0.055 Uiso 1 1 calc R
H28B H 0.8757 0.5658 0.2142 0.055 Uiso 1 1 calc R

loop_
_atom_site_aniso_label
_atom_site_aniso_U_11
_atom_site_aniso_U_22
_atom_site_aniso_U_33
_atom_site_aniso_U_23
_atom_site_aniso_U_13
_atom_site_aniso_U_12
Si1 0.0326(2) 0.0346(2) 0.0422(2) -0.00209(18) -0.00427(16) -0.00172(17)
O1 0.0338(6) 0.0385(6) 0.0574(7) 0.0004(5) -0.0072(5) -0.0001(5)
N1 0.0466(8) 0.0399(8) 0.0461(8) 0.0034(6) -0.0059(6) -0.0040(7)
N2 0.0335(7) 0.0364(7) 0.0388(7) -0.0038(5) -0.0036(5) -0.0012(5)
C1 0.0702(14) 0.0447(11) 0.0669(13) 0.0118(10) -0.0072(11) -0.0092(9)
C2 0.0945(18) 0.0513(12) 0.0634(13) 0.0154(10) -0.0121(12) -0.0010(12)
C3 0.0677(13) 0.0533(12) 0.0540(11) 0.0048(9) -0.0182(10) 0.0063(10)
C4 0.0443(9) 0.0431(9) 0.0427(8) -0.0034(7) -0.0071(7) 0.0036(7)
C5 0.0357(8) 0.0427(9) 0.0434(9) -0.0075(7) -0.0067(7) -0.0004(7)
C6 0.0390(8) 0.0354(8) 0.0342(7) -0.0031(6) -0.0009(6) -0.0013(6)
C7 0.0451(9) 0.0456(10) 0.0428(9) -0.0051(7) 0.0018(7) -0.0095(8)
C8 0.0600(12) 0.0438(10) 0.0497(10) -0.0021(8) 0.0101(9) -0.0136(9)
C9 0.0677(12) 0.0380(9) 0.0409(9) 0.0013(7) 0.0069(8) 0.0024(8)
C10 0.0507(10) 0.0431(9) 0.0403(8) -0.0021(7) -0.0012(7) 0.0063(8)
C11 0.0379(8) 0.0347(8) 0.0378(8) -0.0066(6) 0.0002(6) 0.0007(6)
C12 0.0424(10) 0.0467(10) 0.0667(12) 0.0023(9) -0.0096(8) -0.0088(8)
C13 0.0629(14) 0.0735(17) 0.113(2) -0.0477(16) -0.0025(14) -0.0191(12)
C14 0.0479(10) 0.0506(11) 0.0550(10) -0.0156(9) -0.0050(8) 0.0008(9)
Si2 0.0330(2) 0.0390(2) 0.0400(2) -0.00289(19) -0.00150(16) 0.00320(19)
O2 0.0361(6) 0.0420(7) 0.0582(7) 0.0008(6) 0.0077(5) 0.0011(5)
N3 0.0489(8) 0.0378(8) 0.0421(7) 0.0003(6) -0.0049(6) -0.0024(7)
N4 0.0355(7) 0.0377(7) 0.0368(6) -0.0036(5) 0.0005(5) 0.0021(6)
C15 0.0703(13) 0.0427(10) 0.0545(11) 0.0037(8) -0.0174(10) -0.0007(9)
C16 0.1011(18) 0.0425(11) 0.0501(11) 0.0079(9) -0.0135(11) -0.0125(12)
C17 0.0785(14) 0.0516(11) 0.0449(10) -0.0015(8) 0.0039(9) -0.0185(11)
C18 0.0491(9) 0.0429(9) 0.0373(8) -0.0043(7) -0.0005(7) -0.0084(7)
C19 0.0402(9) 0.0463(10) 0.0381(8) -0.0073(7) 0.0042(7) -0.0052(7)
C20 0.0383(8) 0.0387(8) 0.0343(7) -0.0039(6) -0.0009(6) 0.0005(7)
C21 0.0444(9) 0.0458(10) 0.0446(9) -0.0071(8) -0.0038(7) 0.0062(8)
C22 0.0644(12) 0.0422(10) 0.0527(10) -0.0027(8) -0.0131(9) 0.0120(9)
C23 0.0726(13) 0.0416(10) 0.0432(9) 0.0027(8) -0.0103(9) -0.0068(9)
C24 0.0540(10) 0.0450(10) 0.0409(9) -0.0029(8) 0.0019(7) -0.0070(8)
C25 0.0403(8) 0.0398(9) 0.0377(8) -0.0046(7) -0.0008(6) -0.0020(7)
C26 0.0407(9) 0.0519(11) 0.0634(12) 0.0011(9) 0.0035(8) 0.0106(8)
C27 0.0541(13) 0.0743(16) 0.1019(19) -0.0422(15) -0.0017(12) 0.0185(12)
C28 0.0435(9) 0.0497(10) 0.0431(9) -0.0086(8) 0.0004(7) 0.0035(8)

loop_
_atom_type_symbol
_atom_type_description
_atom_type_scat_dispersion_real
_atom_type_scat_dispersion_imag
_atom_type_scat_source
C C 0.0033 0.0016 'International Tables Vol C Tables 4.2.6.8 and 6.1.1.4'
H H 0.0000 0.0000 'International Tables Vol C Tables 4.2.6.8 and 6.1.1.4'
N N 0.0061 0.0033 'International Tables Vol C Tables 4.2.6.8 and 6.1.1.4'
O O 0.0106 0.0060 'International Tables Vol C Tables 4.2.6.8 and 6.1.1.4'
Si Si 0.0817 0.0704 'International Tables Vol C Tables 4.2.6.8 and 6.1.1.4'

loop_
_geom_angle_atom_site_label_1
_geom_angle_atom_site_label_2
_geom_angle_atom_site_label_3
_geom_angle
O1 Si1 N1 140.39(7)
O1 Si1 C14 110.79(9)
N1 Si1 C14 107.82(9)
O1 Si1 C12 96.11(8)
N1 Si1 C12 99.03(8)
C14 Si1 C12 79.85(9)
O1 Si1 N2 82.69(6)
N1 Si1 N2 79.25(6)
C14 Si1 N2 104.85(8)
C12 Si1 N2 175.29(8)
O1 Si1 C13 113.52(10)
N1 Si1 C13 101.38(10)
N2 Si1 C13 144.45(8)
C11 O1 Si1 116.02(10)
C1 N1 C4 106.67(16)
C1 N1 Si1 135.38(14)
C4 N1 Si1 116.86(12)
C5 N2 C6 131.31(14)
C5 N2 Si1 117.13(12)
C6 N2 Si1 111.40(10)
N1 C1 C2 110.4(2)
N1 C1 H1 124.8
C2 C1 H1 124.8
C1 C2 C3 107.13(19)
C1 C2 H2 126.4
C3 C2 H2 126.4
C2 C3 C4 106.99(19)
C2 C3 H3 126.5
C4 C3 H3 126.5
N1 C4 C3 108.84(17)
N1 C4 C5 112.58(14)
C3 C4 C5 138.46(17)
N2 C5 C4 112.22(15)
N2 C5 H5 123.9
C4 C5 H5 123.9
C7 C6 N2 130.16(15)
C7 C6 C11 121.36(16)
N2 C6 C11 108.47(14)
C6 C7 C8 118.21(17)
C6 C7 H7 120.9
C8 C7 H7 120.9
C7 C8 C9 120.55(18)
C7 C8 H8 119.7
C9 C8 H8 119.7
C10 C9 C8 121.22(17)
C10 C9 H9 119.4
C8 C9 H9 119.4
C9 C10 C11 119.00(17)
C9 C10 H10 120.5
C11 C10 H10 120.5
O1 C11 C10 124.55(15)
O1 C11 C6 115.85(15)
C10 C11 C6 119.60(16)
C13 C12 Si1 87.39(12)
C13 C12 H12A 114.1
Si1 C12 H12A 114.1
C13 C12 H12B 114.1
Si1 C12 H12B 114.1
H12A C12 H12B 111.3
C12 C13 C14 102.69(16)
C12 C13 Si1 52.52(9)
C14 C13 Si1 51.36(10)
C12 C13 H13A 111.2
C14 C13 H13A 111.2
Si1 C13 H13A 116.1
C12 C13 H13B 111.2
C14 C13 H13B 111.2
Si1 C13 H13B 134.7
H13A C13 H13B 109.1
C13 C14 Si1 88.08(14)
C13 C14 H14A 114.0
Si1 C14 H14A 114.0
C13 C14 H14B 114.0
Si1 C14 H14B 114.0
H14A C14 H14B 111.2
O2 Si2 N3 138.65(7)
O2 Si2 C28 111.23(8)
N3 Si2 C28 109.10(8)
O2 Si2 C26 96.43(8)
N3 Si2 C26 99.16(8)
C28 Si2 C26 79.91(8)
O2 Si2 N4 82.67(6)
N3 Si2 N4 79.37(7)
C28 Si2 N4 103.73(7)
C26 Si2 N4 176.34(8)
O2 Si2 C27 112.18(9)
N3 Si2 C27 104.23(10)
N4 Si2 C27 143.56(7)
C25 O2 Si2 116.21(11)
C15 N3 C18 106.42(17)
C15 N3 Si2 135.87(15)
C18 N3 Si2 116.87(12)
C19 N4 C20 131.66(15)
C19 N4 Si2 116.91(12)
C20 N4 Si2 111.24(10)
N3 C15 C16 110.7(2)
N3 C15 H15 124.7
C16 C15 H15 124.7
C15 C16 C17 106.81(18)
C15 C16 H16 126.6
C17 C16 H16 126.6
C18 C17 C16 106.7(2)
C18 C17 H17 126.7
C16 C17 H17 126.7
C17 C18 N3 109.42(19)
C17 C18 C19 138.3(2)
N3 C18 C19 111.89(15)
N4 C19 C18 112.47(16)
N4 C19 H19 123.8
C18 C19 H19 123.8
C21 C20 N4 130.19(16)
C21 C20 C25 121.01(16)
N4 C20 C25 108.77(14)
C20 C21 C22 118.55(18)
C20 C21 H21 120.7
C22 C21 H21 120.7
C23 C22 C21 120.11(18)
C23 C22 H22 119.9
C21 C22 H22 119.9
C24 C23 C22 121.72(18)
C24 C23 H23 119.1
C22 C23 H23 119.1
C25 C24 C23 118.44(18)
C25 C24 H24 120.8
C23 C24 H24 120.8
O2 C25 C24 124.24(16)
O2 C25 C20 115.65(15)
C24 C25 C20 120.10(17)
C27 C26 Si2 87.27(12)
C27 C26 H26A 114.1
Si2 C26 H26A 114.1
C27 C26 H26B 114.1
Si2 C26 H26B 114.1
H26A C26 H26B 111.3
C26 C27 C28 103.68(16)
C26 C27 Si2 52.73(10)
C28 C27 Si2 51.53(9)
C26 C27 H27A 111.0
C28 C27 H27A 111.0
Si2 C27 H27A 119.0
C26 C27 H27B 111.0
C28 C27 H27B 111.0
Si2 C27 H27B 132.0
H27A C27 H27B 109.0
C27 C28 Si2 88.18(12)
C27 C28 H28A 114.0
Si2 C28 H28A 114.0
C27 C28 H28B 114.0
Si2 C28 H28B 114.0
H28A C28 H28B 111.2

loop_
_geom_bond_atom_site_label_1
_geom_bond_atom_site_label_2
_geom_bond_distance
Si1 O1 1.7342(12)
Si1 N1 1.8468(15)
Si1 C14 1.860(2)
Si1 C12 1.8907(18)
Si1 N2 1.9543(13)
O1 C11 1.356(2)
N1 C1 1.361(3)
N1 C4 1.381(2)
N2 C5 1.296(2)
N2 C6 1.396(2)
C1 C2 1.371(3)
C1 H1 0.9300
C2 C3 1.388(3)
C2 H2 0.9300
C3 C4 1.391(3)
C3 H3 0.9300
C4 C5 1.403(3)
C5 H5 0.9300
C6 C7 1.382(2)
C6 C11 1.406(2)
C7 C8 1.383(3)
C7 H7 0.9300
C8 C9 1.389(3)
C8 H8 0.9300
C9 C10 1.379(3)
C9 H9 0.9300
C10 C11 1.379(2)
C10 H10 0.9300
C12 C13 1.534(3)
C12 H12A 0.9700
C12 H12B 0.9700
C13 C14 1.548(3)
C13 H13A 0.9700
C13 H13B 0.9700
C14 H14A 0.9700
C14 H14B 0.9700
Si2 O2 1.7288(13)
Si2 N3 1.8420(16)
Si2 C28 1.8656(17)
Si2 C26 1.8974(18)
Si2 N4 1.9591(14)
O2 C25 1.361(2)
N3 C15 1.359(2)
N3 C18 1.386(2)
N4 C19 1.288(2)
N4 C20 1.394(2)
C15 C16 1.366(3)
C15 H15 0.9300
C16 C17 1.409(3)
C16 H16 0.9300
C17 C18 1.377(3)
C17 H17 0.9300
C18 C19 1.417(3)
C19 H19 0.9300
C20 C21 1.382(2)
C20 C25 1.402(2)
C21 C22 1.388(3)
C21 H21 0.9300
C22 C23 1.384(3)
C22 H22 0.9300
C23 C24 1.382(3)
C23 H23 0.9300
C24 C25 1.381(3)
C24 H24 0.9300
C26 C27 1.533(3)
C26 H26A 0.9700
C26 H26B 0.9700
C27 C28 1.541(3)
C27 H27A 0.9700
C27 H27B 0.9700
C28 H28A 0.9700
C28 H28B 0.9700

loop_
_geom_torsion_atom_site_label_1
_geom_torsion_atom_site_label_2
_geom_torsion_atom_site_label_3
_geom_torsion_atom_site_label_4
_geom_torsion
N1 Si1 O1 C11 -84.65(15)
C14 Si1 O1 C11 81.78(13)
C12 Si1 O1 C11 163.21(12)
N2 Si1 O1 C11 -21.38(11)
C13 Si1 O1 C11 125.64(12)
O1 Si1 N1 C1 -116.7(2)
C14 Si1 N1 C1 76.6(2)
C12 Si1 N1 C1 -5.5(2)
N2 Si1 N1 C1 178.9(2)
C13 Si1 N1 C1 35.2(2)
O1 Si1 N1 C4 77.10(17)
C14 Si1 N1 C4 -89.58(15)
C12 Si1 N1 C4 -171.74(14)
N2 Si1 N1 C4 12.72(13)
C13 Si1 N1 C4 -131.04(14)
O1 Si1 N2 C5 -155.88(13)
N1 Si1 N2 C5 -11.30(13)
C14 Si1 N2 C5 94.47(14)
C13 Si1 N2 C5 83.3(2)
O1 Si1 N2 C6 19.99(11)
N1 Si1 N2 C6 164.57(12)
C14 Si1 N2 C6 -89.66(13)
C13 Si1 N2 C6 -100.85(19)
C4 N1 C1 C2 -0.5(3)
Si1 N1 C1 C2 -167.70(17)
N1 C1 C2 C3 0.3(3)
C1 C2 C3 C4 0.1(3)
C1 N1 C4 C3 0.6(2)
Si1 N1 C4 C3 170.49(14)
C1 N1 C4 C5 177.42(17)
Si1 N1 C4 C5 -12.6(2)
C2 C3 C4 N1 -0.4(2)
C2 C3 C4 C5 -176.0(2)
C6 N2 C5 C4 -167.54(16)
Si1 N2 C5 C4 7.34(19)
N1 C4 C5 N2 3.0(2)
C3 C4 C5 N2 178.5(2)
C5 N2 C6 C7 -17.6(3)
Si1 N2 C6 C7 167.30(15)
C5 N2 C6 C11 161.08(17)
Si1 N2 C6 C11 -14.02(16)
N2 C6 C7 C8 -179.33(17)
C11 C6 C7 C8 2.1(3)
C6 C7 C8 C9 -0.1(3)
C7 C8 C9 C10 -1.0(3)
C8 C9 C10 C11 0.1(3)
Si1 O1 C11 C10 -160.37(14)
Si1 O1 C11 C6 19.39(18)
C9 C10 C11 O1 -178.28(16)
C9 C10 C11 C6 2.0(3)
C7 C6 C11 O1 177.11(15)
N2 C6 C11 O1 -1.71(19)
C7 C6 C11 C10 -3.1(2)
N2 C6 C11 C10 178.05(15)
O1 Si1 C12 C13 -119.75(16)
N1 Si1 C12 C13 96.98(16)
C14 Si1 C12 C13 -9.65(17)
Si1 C12 C13 C14 11.7(2)
O1 Si1 C13 C12 70.31(16)
N1 Si1 C13 C12 -90.54(15)
C14 Si1 C13 C12 165.3(2)
N2 Si1 C13 C12 -177.94(13)
O1 Si1 C13 C14 -94.98(15)
N1 Si1 C13 C14 104.17(15)
C12 Si1 C13 C14 -165.3(2)
N2 Si1 C13 C14 16.8(3)
C12 C13 C14 Si1 -11.9(2)
O1 Si1 C14 C13 102.29(16)
N1 Si1 C14 C13 -86.75(16)
C12 Si1 C14 C13 9.56(16)
N2 Si1 C14 C13 -170.01(15)
N3 Si2 O2 C25 -85.81(15)
C28 Si2 O2 C25 80.81(13)
C26 Si2 O2 C25 162.45(13)
N4 Si2 O2 C25 -21.12(12)
C27 Si2 O2 C25 124.31(12)
O2 Si2 N3 C15 -112.07(19)
C28 Si2 N3 C15 81.13(19)
C26 Si2 N3 C15 -1.3(2)
N4 Si2 N3 C15 -177.89(19)
C27 Si2 N3 C15 39.3(2)
O2 Si2 N3 C18 80.20(15)
C28 Si2 N3 C18 -86.61(14)
C26 Si2 N3 C18 -169.02(13)
N4 Si2 N3 C18 14.38(12)
C27 Si2 N3 C18 -128.45(13)
O2 Si2 N4 C19 -155.58(13)
N3 Si2 N4 C19 -13.00(12)
C28 Si2 N4 C19 94.27(13)
C27 Si2 N4 C19 86.61(19)
O2 Si2 N4 C20 19.87(10)
N3 Si2 N4 C20 162.45(11)
C28 Si2 N4 C20 -90.28(12)
C27 Si2 N4 C20 -97.94(18)
C18 N3 C15 C16 -0.7(2)
Si2 N3 C15 C16 -169.33(14)
N3 C15 C16 C17 0.7(2)
C15 C16 C17 C18 -0.3(2)
C16 C17 C18 N3 -0.1(2)
C16 C17 C18 C19 -172.2(2)
C15 N3 C18 C17 0.5(2)
Si2 N3 C18 C17 171.63(12)
C15 N3 C18 C19 174.84(15)
Si2 N3 C18 C19 -14.04(18)
C20 N4 C19 C18 -165.68(15)
Si2 N4 C19 C18 8.64(18)
C17 C18 C19 N4 174.9(2)
N3 C18 C19 N4 2.9(2)
C19 N4 C20 C21 -17.5(3)
Si2 N4 C20 C21 167.93(15)
C19 N4 C20 C25 160.51(17)
Si2 N4 C20 C25 -14.05(15)
N4 C20 C21 C22 179.75(16)
C25 C20 C21 C22 1.9(2)
C20 C21 C22 C23 0.4(3)
C21 C22 C23 C24 -1.6(3)
C22 C23 C24 C25 0.5(3)
Si2 O2 C25 C24 -161.09(13)
Si2 O2 C25 C20 19.05(19)
C23 C24 C25 O2 -178.10(16)
C23 C24 C25 C20 1.8(3)
C21 C20 C25 O2 176.83(15)
N4 C20 C25 O2 -1.41(19)
C21 C20 C25 C24 -3.0(2)
N4 C20 C25 C24 178.72(14)
O2 Si2 C26 C27 -117.17(16)
N3 Si2 C26 C27 101.26(15)
C28 Si2 C26 C27 -6.68(16)
Si2 C26 C27 C28 8.20(19)
O2 Si2 C27 C26 72.68(16)
N3 Si2 C27 C26 -87.31(15)
C28 Si2 C27 C26 169.8(2)
N4 Si2 C27 C26 -178.64(13)
O2 Si2 C27 C28 -97.12(14)
N3 Si2 C27 C28 102.88(14)
C26 Si2 C27 C28 -169.8(2)
N4 Si2 C27 C28 11.6(2)
C26 C27 C28 Si2 -8.33(19)
O2 Si2 C28 C27 99.67(15)
N3 Si2 C28 C27 -89.65(15)
C26 Si2 C28 C27 6.64(15)
N4 Si2 C28 C27 -172.97(15)
